data_2015303
loop_
_publ_author_name
'M. Enriqueta D\'iaz de Vivar'
'Sergio Baggio'
'Ricardo Baggio'

_publ_section_title
;Aqua(thiosulfato-\k^2^<i>O</i>,<i>S</i>)[2,4,6-tri-2-pyridyl-1,3,5-triazine-\k^3^<i>N</i>^2^,<i>N</i>^1^,<i>N</i>^6^]zinc(II)
 hemihydrate
;
_journal_coeditor_code GA3004
_journal_issue 5
_journal_name_full 'Acta Crystallographica Section C'
_journal_page_first m192
_journal_page_last m194
_journal_paper_doi 10.1107/S0108270106010560
_journal_volume 62
_journal_year 2006
_chemical_formula_iupac '[Zn (S2 O3) (C18 H12 N6) (H2 O)]2 , H2 O'
_chemical_formula_moiety '2(C18 H14 N6 O4 S2 Zn) , H2 O'
_chemical_formula_sum 'C36 H30 N12 O9 S4 Zn2'
_chemical_formula_weight 1033.70
_chemical_name_systematic
;
Bis[aqua(thiosulfato-\k^2^O,S)[2,4,6-tris(2-pyridyl)-1,3,5-triazine-
\k^3^N,N',N'']zinc(II)] monohydrate
;
_space_group_IT_number 14
_symmetry_cell_setting monoclinic
_symmetry_space_group_name_Hall '-P 2ybc'
_symmetry_space_group_name_H-M 'P 1 21/c 1'
_atom_sites_solution_hydrogens geom
_atom_sites_solution_primary direct
_atom_sites_solution_secondary difmap
_audit_creation_method SHELXL97
_cell_angle_alpha 90.00
_cell_angle_beta 119.88(3)
_cell_angle_gamma 90.00
_cell_formula_units_Z 4
_cell_length_a 7.550(5)
_cell_length_b 44.57(7)
_cell_length_c 13.791(8)
_cell_measurement_reflns_used 25
_cell_measurement_temperature 295(2)
_cell_measurement_theta_max 15
_cell_measurement_theta_min 7.5
_cell_volume 4024(7)
_computing_cell_refinement 'MSC/AFC Diffractometer Control Software'
_computing_data_collection
;
MSC/AFC Diffractometer Control Software (Molecular Structure
Corporation, 1988)
;
_computing_data_reduction 'MSC/AFC Diffractometer Control Software'
_computing_molecular_graphics 'SHELXTL-NT (Bruker, 2000)'
_computing_publication_material 'SHELXTL-NT (Bruker, 2000) and PLATON (Spek, 2003)'
_computing_structure_refinement 'SHELXL97 (Sheldrick, 1997)'
_computing_structure_solution 'SHELXS97 (Sheldrick, 1997)'
_diffrn_ambient_temperature 295(2)
_diffrn_measured_fraction_theta_full 0.985
_diffrn_measured_fraction_theta_max 0.985
_diffrn_measurement_device 'Rigaku AFC-6'
_diffrn_measurement_method \w/2\q
_diffrn_radiation_monochromator graphite
_diffrn_radiation_source 'fine-focus sealed tube'
_diffrn_radiation_type MoK\a
_diffrn_radiation_wavelength 0.71073
_diffrn_reflns_av_R_equivalents 0.066
_diffrn_reflns_av_sigmaI/netI 0.091
_diffrn_reflns_limit_h_max 8
_diffrn_reflns_limit_h_min -9
_diffrn_reflns_limit_k_max 54
_diffrn_reflns_limit_k_min 0
_diffrn_reflns_limit_l_max 16
_diffrn_reflns_limit_l_min 0
_diffrn_reflns_number 15672
_diffrn_reflns_theta_full 25.98
_diffrn_reflns_theta_max 25.98
_diffrn_reflns_theta_min 1.93
_diffrn_standards_decay_% 0
_diffrn_standards_interval_count 150
_diffrn_standards_number 3
_exptl_absorpt_coefficient_mu 1.472
_exptl_absorpt_correction_T_max 0.8204
_exptl_absorpt_correction_T_min 0.6502
_exptl_absorpt_correction_type psi-scan
_exptl_absorpt_process_details '(North <i>et al.</i>,  1968)'
_exptl_crystal_colour colourless
_exptl_crystal_density_diffrn 1.706
_exptl_crystal_density_method 'not measured'
_exptl_crystal_description block
_exptl_crystal_F_000 2104
_exptl_crystal_size_max 0.32
_exptl_crystal_size_mid 0.16
_exptl_crystal_size_min 0.14
_refine_diff_density_max 0.432
_refine_diff_density_min -0.901
_refine_ls_extinction_method none
_refine_ls_goodness_of_fit_ref 1.112
_refine_ls_hydrogen_treatment mixed
_refine_ls_matrix_type full
_refine_ls_number_parameters 586
_refine_ls_number_reflns 7771
_refine_ls_number_restraints 15
_refine_ls_restrained_S_all 1.111
_refine_ls_R_factor_all 0.1576
_refine_ls_R_factor_gt 0.0492
_refine_ls_shift/su_max 0.001
_refine_ls_shift/su_mean 0.000
_refine_ls_structure_factor_coef Fsqd
_refine_ls_weighting_details 'calc w = 1/[\s^2^(Fo^2^)+(0.003P)^2^+7.8876P] where P=(Fo^2^+2Fc^2^)/3'
_refine_ls_weighting_scheme calc
_refine_ls_wR_factor_gt 0.0601
_refine_ls_wR_factor_ref 0.0825
_reflns_number_gt 4159
_reflns_number_total 7771
_reflns_threshold_expression I>2\s(I)
_cod_data_source_file ga3004.cif
_cod_data_source_block I
_cod_database_code 2015303
_cod_database_fobs_code 2015303

loop_
_symmetry_equiv_pos_as_xyz
'x, y, z'
'-x, y+1/2, -z+1/2'
'-x, -y, -z'
'x, -y-1/2, z-1/2'

loop_
_atom_site_type_symbol
_atom_site_label
_atom_site_fract_x
_atom_site_fract_y
_atom_site_fract_z
_atom_site_U_iso_or_equiv
_atom_site_adp_type
_atom_site_calc_flag
_atom_site_refinement_flags
_atom_site_occupancy
Zn Zn1 0.62864(10) 0.454676(12) 0.13133(5) 0.03851(16) Uani d . 1
S S1A 0.7748(2) 0.50121(3) 0.16398(11) 0.0410(3) Uani d . 1
S S2A 1.0638(2) 0.48221(3) 0.23751(11) 0.0423(3) Uani d . 1
O O1A 1.0320(6) 0.45137(7) 0.2573(3) 0.0535(10) Uani d . 1
O O2A 1.1340(6) 0.48455(9) 0.1572(3) 0.0708(12) Uani d . 1
O O3A 1.1880(6) 0.49917(9) 0.3377(3) 0.0808(14) Uani d . 1
N N1A 0.6445(6) 0.43814(9) -0.0211(3) 0.0389(11) Uani d . 1
N N2A 0.6421(6) 0.40838(8) 0.1411(3) 0.0340(9) Uani d . 1
N N3A 0.6254(6) 0.44385(9) 0.2872(3) 0.0355(10) Uani d . 1
N N4A 0.6376(6) 0.36134(9) 0.0615(3) 0.0361(10) Uani d . 1
N N5A 0.6655(6) 0.36440(8) 0.2420(3) 0.0336(10) Uani d . 1
N N6A 0.7202(6) 0.30441(9) 0.2654(3) 0.0412(11) Uani d . 1
C C1A 0.6695(8) 0.45457(12) -0.0950(4) 0.0489(14) Uani d . 1
H H1A 0.6807 0.4753 -0.0856 0.059 Uiso calc R 1
C C2A 0.6795(8) 0.44233(12) -0.1840(4) 0.0485(14) Uani d . 1
H H2A 0.6966 0.4546 -0.2332 0.058 Uiso calc R 1
C C3A 0.6639(8) 0.41189(12) -0.1992(4) 0.0431(14) Uani d . 1
H H3A 0.6681 0.4032 -0.2593 0.052 Uiso calc R 1
C C4A 0.6418(7) 0.39425(12) -0.1232(4) 0.0367(13) Uani d . 1
H H4A 0.6316 0.3735 -0.1312 0.044 Uiso calc R 1
C C5A 0.6349(7) 0.40832(11) -0.0335(4) 0.0338(12) Uani d . 1
C C6A 0.6379(6) 0.39114(11) 0.0605(4) 0.0278(11) Uani d . 1
C C7A 0.6596(8) 0.34938(11) 0.1572(4) 0.0359(12) Uani d . 1
C C8A 0.6498(7) 0.39412(11) 0.2283(4) 0.0347(12) Uani d . 1
C C9A 0.6396(7) 0.41429(10) 0.3126(4) 0.0340(12) Uani d . 1
C C10A 0.6332(8) 0.40315(11) 0.4047(4) 0.0394(12) Uani d . 1
H H10A 0.6439 0.3827 0.4202 0.047 Uiso calc R 1
C C11A 0.6101(8) 0.42368(11) 0.4723(4) 0.0423(14) Uani d . 1
H H11A 0.6030 0.4172 0.5343 0.051 Uiso calc R 1
C C12A 0.5977(8) 0.45368(11) 0.4484(4) 0.0434(13) Uani d . 1
H H12A 0.5845 0.4677 0.4943 0.052 Uiso calc R 1
C C13A 0.6052(8) 0.46259(10) 0.3550(4) 0.0420(13) Uani d . 1
H H13A 0.5954 0.4830 0.3388 0.050 Uiso calc R 1
C C14A 0.6808(7) 0.31603(10) 0.1658(4) 0.0336(12) Uani d . 1
C C15A 0.6621(8) 0.29847(11) 0.0801(4) 0.0409(13) Uani d . 1
H H15A 0.6397 0.3073 0.0138 0.049 Uiso calc R 1
C C16A 0.6763(9) 0.26788(11) 0.0908(5) 0.0545(16) Uani d . 1
H H16A 0.6587 0.2557 0.0319 0.065 Uiso calc R 1
C C17A 0.7174(8) 0.25594(11) 0.1916(5) 0.0485(14) Uani d . 1
H H17A 0.7322 0.2353 0.2034 0.058 Uiso calc R 1
C C18A 0.7366(8) 0.27509(11) 0.2764(5) 0.0490(15) Uani d . 1
H H18A 0.7623 0.2667 0.3439 0.059 Uiso calc R 1
Zn Zn2 1.15633(9) 0.335595(13) 0.57263(5) 0.03780(15) Uani d . 1
S S1B 1.3216(2) 0.32962(3) 0.47287(11) 0.0491(4) Uani d . 1
S S2B 1.5981(2) 0.33522(3) 0.61643(11) 0.0394(3) Uani d . 1
O O1B 1.5579(5) 0.33113(9) 0.7088(3) 0.0568(11) Uani d . 1
O O2B 1.6729(6) 0.36509(8) 0.6152(3) 0.0573(11) Uani d . 1
O O3B 1.7323(5) 0.31212(7) 0.6144(3) 0.0488(9) Uani d . 1
N N1B 1.1554(6) 0.38596(9) 0.5871(3) 0.0346(10) Uani d . 1
N N2B 1.1616(6) 0.34437(9) 0.7214(3) 0.0349(10) Uani d . 1
N N3B 1.1836(6) 0.29068(8) 0.6537(3) 0.0324(10) Uani d . 1
N N4B 1.1384(6) 0.37900(9) 0.8432(3) 0.0342(10) Uani d . 1
N N5B 1.1660(6) 0.32653(8) 0.8840(3) 0.0346(10) Uani d . 1
N N6B 1.1486(7) 0.33813(8) 1.0729(3) 0.0424(11) Uani d . 1
C C1B 1.1598(8) 0.40642(12) 0.5174(4) 0.0465(14) Uani d . 1
H H1B 1.1732 0.3996 0.4576 0.056 Uiso calc R 1
C C2B 1.1458(9) 0.43673(12) 0.5286(4) 0.0512(15) Uani d . 1
H H2B 1.1537 0.4501 0.4791 0.061 Uiso calc R 1
C C3B 1.1196(8) 0.44691(11) 0.6153(4) 0.0444(14) Uani d . 1
H H3B 1.1020 0.4673 0.6229 0.053 Uiso calc R 1
C C4B 1.1199(7) 0.42627(10) 0.6906(4) 0.0332(12) Uani d . 1
H H4B 1.1101 0.4326 0.7520 0.040 Uiso calc R 1
C C5B 1.1350(7) 0.39638(10) 0.6726(4) 0.0333(12) Uani d . 1
C C6B 1.1428(7) 0.37249(11) 0.7498(4) 0.0313(11) Uani d . 1
C C7B 1.1478(7) 0.35537(11) 0.9057(4) 0.0340(12) Uani d . 1
C C8B 1.1711(7) 0.32247(11) 0.7885(4) 0.0357(12) Uani d . 1
C C9B 1.1915(7) 0.29172(10) 0.7545(4) 0.0322(12) Uani d . 1
C C10B 1.2232(8) 0.26702(10) 0.8189(4) 0.0393(13) Uani d . 1
H H10B 1.2315 0.2686 0.8883 0.047 Uiso calc R 1
C C11B 1.2430(9) 0.23948(12) 0.7792(5) 0.0550(16) Uani d . 1
H H11B 1.2631 0.2222 0.8211 0.066 Uiso calc R 1
C C12B 1.2326(9) 0.23808(12) 0.6774(5) 0.0532(15) Uani d . 1
H H12B 1.2448 0.2198 0.6488 0.064 Uiso calc R 1
C C13B 1.2036(9) 0.26429(11) 0.6180(5) 0.0493(15) Uani d . 1
H H13B 1.1980 0.2632 0.5492 0.059 Uiso calc R 1
C C14B 1.1474(7) 0.36229(11) 1.0133(4) 0.0332(12) Uani d . 1
C C15B 1.1457(7) 0.39142(11) 1.0449(4) 0.0361(12) Uani d . 1
H H15B 1.1418 0.4072 0.9999 0.043 Uiso calc R 1
C C16B 1.1499(8) 0.39692(11) 1.1456(4) 0.0449(14) Uani d . 1
H H16B 1.1507 0.4164 1.1698 0.054 Uiso calc R 1
C C17B 1.1529(8) 0.37306(12) 1.2069(4) 0.0450(14) Uani d . 1
H H17B 1.1560 0.3759 1.2745 0.054 Uiso calc R 1
C C18B 1.1512(9) 0.34415(13) 1.1677(4) 0.0537(16) Uani d . 1
H H18B 1.1520 0.3281 1.2109 0.064 Uiso calc R 1
O O1W 0.3129(5) 0.46038(7) 0.0484(3) 0.0440(9) Uani d D 1
H H1WA 0.268(7) 0.4671(9) 0.090(3) 0.066 Uiso d D 1
H H1WB 0.299(7) 0.4719(8) -0.004(2) 0.066 Uiso d D 1
O O2W 0.8543(5) 0.33133(8) 0.4705(3) 0.0472(9) Uani d D 1
H H2WA 0.807(7) 0.3260(9) 0.513(3) 0.071 Uiso d D 1
H H2WB 0.815(7) 0.3207(9) 0.412(2) 0.071 Uiso d D 1
O O3W 0.8105(8) 0.29118(10) 0.8991(3) 0.0849(15) Uani d D 1
H H3WA 0.729(7) 0.3005(9) 0.839(3) 0.127 Uiso d D 1
H H3WB 0.927(3) 0.2992(8) 0.940(4) 0.127 Uiso d D 1

loop_
_atom_site_aniso_label
_atom_site_aniso_U_11
_atom_site_aniso_U_22
_atom_site_aniso_U_33
_atom_site_aniso_U_12
_atom_site_aniso_U_13
_atom_site_aniso_U_23
Zn1 0.0510(4) 0.0296(3) 0.0379(3) -0.0004(3) 0.0244(3) 0.0000(3)
S1A 0.0468(9) 0.0343(7) 0.0413(8) 0.0020(7) 0.0214(7) 0.0002(6)
S2A 0.0455(9) 0.0403(8) 0.0407(8) 0.0004(7) 0.0211(7) -0.0051(6)
O1A 0.076(3) 0.030(2) 0.062(2) 0.010(2) 0.040(2) 0.0103(18)
O2A 0.072(3) 0.083(3) 0.089(3) 0.009(3) 0.064(3) 0.005(3)
O3A 0.060(3) 0.072(3) 0.066(3) 0.017(2) -0.002(2) -0.035(2)
N1A 0.050(3) 0.028(2) 0.035(2) -0.002(2) 0.018(2) -0.0035(19)
N2A 0.033(2) 0.037(2) 0.034(2) -0.002(2) 0.018(2) -0.002(2)
N3A 0.033(2) 0.039(3) 0.038(2) 0.010(2) 0.020(2) 0.003(2)
N4A 0.040(3) 0.041(3) 0.025(2) 0.003(2) 0.014(2) -0.001(2)
N5A 0.048(3) 0.019(2) 0.037(2) 0.0032(19) 0.024(2) -0.0019(18)
N6A 0.055(3) 0.036(3) 0.039(2) 0.004(2) 0.028(2) 0.000(2)
C1A 0.070(4) 0.040(3) 0.042(3) -0.006(3) 0.033(3) 0.002(3)
C2A 0.062(4) 0.043(3) 0.044(3) -0.009(3) 0.030(3) -0.003(3)
C3A 0.047(4) 0.061(4) 0.028(3) 0.010(3) 0.023(3) -0.002(3)
C4A 0.018(3) 0.054(3) 0.032(3) -0.008(2) 0.007(2) -0.011(2)
C5A 0.029(3) 0.043(3) 0.024(3) -0.004(2) 0.010(2) 0.001(2)
C6A 0.012(2) 0.042(3) 0.019(2) -0.001(2) 0.001(2) 0.004(2)
C7A 0.039(3) 0.039(3) 0.032(3) 0.007(2) 0.020(3) 0.005(2)
C8A 0.035(3) 0.042(3) 0.028(3) -0.007(2) 0.015(2) 0.001(2)
C9A 0.043(3) 0.034(3) 0.020(2) -0.002(2) 0.011(2) -0.015(2)
C10A 0.054(3) 0.031(3) 0.033(3) -0.008(3) 0.021(3) -0.002(2)
C11A 0.056(4) 0.051(4) 0.028(3) 0.005(3) 0.026(3) -0.006(3)
C12A 0.054(4) 0.034(3) 0.038(3) -0.001(3) 0.020(3) -0.011(3)
C13A 0.067(4) 0.023(3) 0.039(3) -0.003(3) 0.029(3) -0.007(2)
C14A 0.040(3) 0.026(3) 0.034(3) -0.001(2) 0.017(3) 0.002(2)
C15A 0.058(4) 0.039(3) 0.033(3) -0.008(3) 0.028(3) -0.008(3)
C16A 0.071(4) 0.030(3) 0.071(4) -0.014(3) 0.041(4) -0.014(3)
C17A 0.044(4) 0.028(3) 0.062(4) 0.007(3) 0.018(3) 0.000(3)
C18A 0.060(4) 0.031(3) 0.051(4) -0.003(3) 0.024(3) 0.000(3)
Zn2 0.0451(4) 0.0405(3) 0.0328(3) -0.0001(3) 0.0233(3) -0.0032(3)
S1B 0.0506(9) 0.0667(10) 0.0346(7) 0.0042(8) 0.0246(7) -0.0078(7)
S2B 0.0421(8) 0.0422(8) 0.0421(8) 0.0022(7) 0.0273(7) 0.0027(7)
O1B 0.046(2) 0.095(3) 0.039(2) -0.023(2) 0.0285(19) -0.007(2)
O2B 0.078(3) 0.041(2) 0.063(3) -0.013(2) 0.043(2) -0.0079(19)
O3B 0.050(2) 0.038(2) 0.069(3) 0.0069(18) 0.037(2) 0.0074(19)
N1B 0.034(2) 0.042(2) 0.030(2) -0.001(2) 0.018(2) -0.003(2)
N2B 0.044(3) 0.035(2) 0.028(2) -0.001(2) 0.020(2) 0.0043(19)
N3B 0.035(3) 0.035(2) 0.034(2) 0.0037(19) 0.022(2) 0.0001(19)
N4B 0.036(3) 0.038(2) 0.030(2) -0.007(2) 0.017(2) -0.0034(19)
N5B 0.037(3) 0.025(2) 0.040(3) 0.0018(18) 0.017(2) -0.0001(18)
N6B 0.069(3) 0.029(2) 0.033(2) -0.006(2) 0.028(2) -0.002(2)
C1B 0.058(4) 0.059(4) 0.031(3) -0.011(3) 0.029(3) -0.007(3)
C2B 0.074(4) 0.047(4) 0.048(3) -0.002(3) 0.042(3) 0.016(3)
C3B 0.063(4) 0.034(3) 0.044(3) -0.002(3) 0.033(3) 0.009(3)
C4B 0.036(3) 0.042(3) 0.021(2) -0.001(2) 0.014(2) -0.007(2)
C5B 0.035(3) 0.031(3) 0.035(3) 0.001(2) 0.019(3) -0.004(2)
C6B 0.027(3) 0.040(3) 0.031(3) -0.003(2) 0.018(2) 0.005(2)
C7B 0.029(3) 0.044(3) 0.027(3) 0.002(2) 0.012(2) 0.010(2)
C8B 0.026(3) 0.040(3) 0.033(3) -0.011(2) 0.009(2) 0.000(2)
C9B 0.032(3) 0.020(3) 0.046(3) 0.002(2) 0.020(3) 0.002(2)
C10B 0.053(4) 0.038(3) 0.027(3) -0.003(3) 0.020(3) 0.005(2)
C11B 0.066(4) 0.035(3) 0.054(4) -0.004(3) 0.023(3) -0.005(3)
C12B 0.060(4) 0.044(3) 0.061(4) -0.001(3) 0.034(3) -0.011(3)
C13B 0.070(4) 0.029(3) 0.055(4) 0.008(3) 0.035(3) -0.005(3)
C14B 0.019(3) 0.045(3) 0.032(3) -0.008(2) 0.010(2) -0.006(2)
C15B 0.041(3) 0.032(3) 0.035(3) 0.001(2) 0.019(3) -0.004(2)
C16B 0.053(4) 0.037(3) 0.042(3) -0.013(3) 0.021(3) -0.012(3)
C17B 0.065(4) 0.048(3) 0.034(3) 0.006(3) 0.033(3) -0.004(3)
C18B 0.068(4) 0.066(4) 0.034(3) -0.005(3) 0.031(3) 0.005(3)
O1W 0.043(2) 0.052(2) 0.041(2) 0.0013(18) 0.0232(19) 0.0096(18)
O2W 0.047(2) 0.062(3) 0.032(2) -0.005(2) 0.0200(19) -0.0045(19)
O3W 0.109(4) 0.084(3) 0.063(3) -0.037(3) 0.044(3) -0.018(3)

loop_
_atom_type_symbol
_atom_type_description
_atom_type_scat_dispersion_real
_atom_type_scat_dispersion_imag
_atom_type_scat_source
C C 0.0033 0.0016 'International Tables Vol C Tables 4.2.6.8 and 6.1.1.4'
H H 0.0000 0.0000 'International Tables Vol C Tables 4.2.6.8 and 6.1.1.4'
N N 0.0061 0.0033 'International Tables Vol C Tables 4.2.6.8 and 6.1.1.4'
O O 0.0106 0.0060 'International Tables Vol C Tables 4.2.6.8 and 6.1.1.4'
S S 0.1246 0.1234 'International Tables Vol C Tables 4.2.6.8 and 6.1.1.4'
Zn Zn 0.2839 1.4301 'International Tables Vol C Tables 4.2.6.8 and 6.1.1.4'

loop_
_geom_angle_atom_site_label_1
_geom_angle_atom_site_label_2
_geom_angle_atom_site_label_3
_geom_angle
N2A Zn1 O1W 99.39(15)
N2A Zn1 N3A 75.13(15)
O1W Zn1 N3A 89.82(14)
N2A Zn1 S1A 152.83(13)
O1W Zn1 S1A 107.78(11)
N3A Zn1 S1A 104.13(11)
N2A Zn1 N1A 73.42(15)
O1W Zn1 N1A 95.98(14)
N3A Zn1 N1A 148.53(15)
S1A Zn1 N1A 103.43(11)
N2A Zn1 O1A 84.19(13)
O1W Zn1 O1A 172.93(12)
N3A Zn1 O1A 85.20(13)
S1A Zn1 O1A 68.76(9)
N1A Zn1 O1A 90.87(14)
S2A S1A Zn1 90.73(10)
O3A S2A O1A 114.1(3)
O3A S2A O2A 112.6(3)
O1A S2A O2A 111.8(2)
O3A S2A S1A 106.17(19)
O1A S2A S1A 104.33(18)
O2A S2A S1A 107.04(19)
O3A S2A Zn1 133.7(2)
O1A S2A Zn1 58.46(16)
O2A S2A Zn1 111.81(19)
S1A S2A Zn1 47.38(9)
S2A O1A Zn1 93.89(18)
C5A N1A C1A 117.7(4)
C5A N1A Zn1 114.4(3)
C1A N1A Zn1 127.8(3)
C8A N2A C6A 116.5(4)
C8A N2A Zn1 120.8(3)
C6A N2A Zn1 122.6(3)
C13A N3A C9A 117.1(4)
C13A N3A Zn1 127.7(3)
C9A N3A Zn1 115.2(3)
C6A N4A C7A 113.8(4)
C7A N5A C8A 114.4(4)
C18A N6A C14A 117.2(4)
N1A C1A C2A 123.4(5)
N1A C1A H1A 118.3
C2A C1A H1A 118.3
C3A C2A C1A 119.3(5)
C3A C2A H2A 120.3
C1A C2A H2A 120.3
C2A C3A C4A 118.7(5)
C2A C3A H3A 120.6
C4A C3A H3A 120.6
C3A C4A C5A 118.8(5)
C3A C4A H4A 120.6
C5A C4A H4A 120.6
N1A C5A C4A 122.0(5)
N1A C5A C6A 115.0(4)
C4A C5A C6A 122.8(5)
N4A C6A N2A 124.4(4)
N4A C6A C5A 121.5(4)
N2A C6A C5A 114.2(4)
N5A C7A N4A 126.4(4)
N5A C7A C14A 118.4(4)
N4A C7A C14A 115.2(4)
N5A C8A N2A 124.1(4)
N5A C8A C9A 121.3(4)
N2A C8A C9A 114.6(4)
N3A C9A C10A 123.4(4)
N3A C9A C8A 114.2(4)
C10A C9A C8A 122.2(4)
C11A C10A C9A 117.1(5)
C11A C10A H10A 121.5
C9A C10A H10A 121.5
C12A C11A C10A 120.2(5)
C12A C11A H11A 119.9
C10A C11A H11A 119.9
C11A C12A C13A 118.5(5)
C11A C12A H12A 120.7
C13A C12A H12A 120.7
N3A C13A C12A 123.7(5)
N3A C13A H13A 118.2
C12A C13A H13A 118.2
N6A C14A C15A 122.3(4)
N6A C14A C7A 114.9(4)
C15A C14A C7A 122.8(4)
C14A C15A C16A 120.6(5)
C14A C15A H15A 119.7
C16A C15A H15A 119.7
C15A C16A C17A 117.4(5)
C15A C16A H16A 121.3
C17A C16A H16A 121.3
C16A C17A C18A 119.2(5)
C16A C17A H17A 120.4
C18A C17A H17A 120.4
N6A C18A C17A 123.2(5)
N6A C18A H18A 118.4
C17A C18A H18A 118.4
O2W Zn2 N2B 99.65(15)
O2W Zn2 N3B 93.16(15)
N2B Zn2 N3B 73.99(15)
O2W Zn2 N1B 95.97(15)
N2B Zn2 N1B 73.94(14)
N3B Zn2 N1B 147.68(15)
O2W Zn2 S1B 109.70(11)
N2B Zn2 S1B 150.63(12)
N3B Zn2 S1B 104.64(11)
N1B Zn2 S1B 101.29(11)
O2W Zn2 O1B 170.28(14)
N2B Zn2 O1B 82.06(14)
N3B Zn2 O1B 78.06(13)
N1B Zn2 O1B 93.70(13)
S1B Zn2 O1B 69.19(9)
S2B S1B Zn2 90.19(8)
O2B S2B O3B 111.8(2)
O2B S2B O1B 112.1(2)
O3B S2B O1B 112.2(2)
O2B S2B S1B 108.35(18)
O3B S2B S1B 106.17(17)
O1B S2B S1B 105.80(16)
O2B S2B Zn2 112.50(17)
O3B S2B Zn2 134.17(16)
O1B S2B Zn2 59.75(15)
S1B S2B Zn2 47.97(6)
S2B O1B Zn2 91.94(17)
C1B N1B C5B 116.7(4)
C1B N1B Zn2 127.8(3)
C5B N1B Zn2 115.4(3)
C8B N2B C6B 117.5(4)
C8B N2B Zn2 121.5(3)
C6B N2B Zn2 120.9(3)
C13B N3B C9B 117.3(4)
C13B N3B Zn2 127.6(3)
C9B N3B Zn2 115.0(3)
C6B N4B C7B 115.5(4)
C7B N5B C8B 113.7(4)
C18B N6B C14B 115.5(4)
N1B C1B C2B 124.1(5)
N1B C1B H1B 117.9
C2B C1B H1B 117.9
C1B C2B C3B 118.2(5)
C1B C2B H2B 120.9
C3B C2B H2B 120.9
C2B C3B C4B 118.9(5)
C2B C3B H3B 120.6
C4B C3B H3B 120.6
C5B C4B C3B 118.6(4)
C5B C4B H4B 120.7
C3B C4B H4B 120.7
N1B C5B C4B 123.4(4)
N1B C5B C6B 113.5(4)
C4B C5B C6B 122.9(4)
N4B C6B N2B 122.8(4)
N4B C6B C5B 121.6(4)
N2B C6B C5B 115.6(4)
N4B C7B N5B 126.0(4)
N4B C7B C14B 116.4(4)
N5B C7B C14B 117.6(4)
N2B C8B N5B 124.5(4)
N2B C8B C9B 116.1(4)
N5B C8B C9B 119.4(4)
C10B C9B N3B 122.9(4)
C10B C9B C8B 123.8(4)
N3B C9B C8B 113.3(4)
C9B C10B C11B 118.6(5)
C9B C10B H10B 120.7
C11B C10B H10B 120.7
C12B C11B C10B 119.0(5)
C12B C11B H11B 120.5
C10B C11B H11B 120.5
C11B C12B C13B 118.8(5)
C11B C12B H12B 120.6
C13B C12B H12B 120.6
N3B C13B C12B 123.4(5)
N3B C13B H13B 118.3
C12B C13B H13B 118.3
N6B C14B C15B 124.0(4)
N6B C14B C7B 115.5(4)
C15B C14B C7B 120.5(4)
C14B C15B C16B 118.9(5)
C14B C15B H15B 120.6
C16B C15B H15B 120.6
C17B C16B C15B 118.0(5)
C17B C16B H16B 121.0
C15B C16B H16B 121.0
C16B C17B C18B 119.4(5)
C16B C17B H17B 120.3
C18B C17B H17B 120.3
N6B C18B C17B 124.2(5)
N6B C18B H18B 117.9
C17B C18B H18B 117.9
H1WA O1W H1WB 116(4)
H2WA O2W H2WB 115(4)
H3WA O3W H3WB 116(4)

loop_
_geom_bond_atom_site_label_1
_geom_bond_atom_site_label_2
_geom_bond_distance
_geom_bond_publ_flag
Zn1 N2A 2.067(5) y
Zn1 O1W 2.083(4) y
Zn1 N3A 2.215(4) y
Zn1 S1A 2.286(3) y
Zn1 N1A 2.287(4) y
Zn1 O1A 2.654(4) y
S1A S2A 2.074(2) y
S2A O3A 1.438(4) y
S2A O1A 1.445(4) y
S2A O2A 1.451(4) y
N1A C5A 1.337(6) ?
N1A C1A 1.342(6) ?
N2A C8A 1.335(6) ?
N2A C6A 1.339(6) ?
N3A C13A 1.318(6) ?
N3A C9A 1.353(6) ?
N4A C6A 1.329(6) ?
N4A C7A 1.355(6) ?
N5A C7A 1.329(6) ?
N5A C8A 1.335(6) ?
N6A C18A 1.314(6) ?
N6A C14A 1.355(5) ?
C1A C2A 1.380(7) ?
C1A H1A 0.9300 ?
C2A C3A 1.369(7) ?
C2A H2A 0.9300 ?
C3A C4A 1.385(6) ?
C3A H3A 0.9300 ?
C4A C5A 1.411(6) ?
C4A H4A 0.9300 ?
C5A C6A 1.495(6) ?
C7A C14A 1.493(6) ?
C8A C9A 1.502(6) ?
C9A C10A 1.388(6) ?
C10A C11A 1.378(6) ?
C10A H10A 0.9300 ?
C11A C12A 1.369(7) ?
C11A H11A 0.9300 ?
C12A C13A 1.376(6) ?
C12A H12A 0.9300 ?
C13A H13A 0.9300 ?
C14A C15A 1.365(6) ?
C15A C16A 1.370(7) ?
C15A H15A 0.9300 ?
C16A C17A 1.373(7) ?
C16A H16A 0.9300 ?
C17A C18A 1.395(7) ?
C17A H17A 0.9300 ?
C18A H18A 0.9300 ?
Zn2 O2W 2.005(4) y
Zn2 N2B 2.069(4) y
Zn2 N3B 2.251(5) y
Zn2 N1B 2.254(5) y
Zn2 S1B 2.286(4) y
Zn2 O1B 2.662(4) y
S1B S2B 2.055(2) y
S2B O2B 1.449(4) y
S2B O3B 1.455(4) y
S2B O1B 1.461(3) y
N1B C1B 1.337(6) ?
N1B C5B 1.345(5) ?
N2B C8B 1.323(6) ?
N2B C6B 1.342(6) ?
N3B C13B 1.313(6) ?
N3B C9B 1.363(6) ?
N4B C6B 1.336(5) ?
N4B C7B 1.341(6) ?
N5B C7B 1.342(6) ?
N5B C8B 1.350(6) ?
N6B C18B 1.326(6) ?
N6B C14B 1.352(6) ?
C1B C2B 1.370(7) ?
C1B H1B 0.9300 ?
C2B C3B 1.382(7) ?
C2B H2B 0.9300 ?
C3B C4B 1.387(6) ?
C3B H3B 0.9300 ?
C4B C5B 1.370(6) ?
C4B H4B 0.9300 ?
C5B C6B 1.486(6) ?
C7B C14B 1.517(6) ?
C8B C9B 1.481(6) ?
C9B C10B 1.358(6) ?
C10B C11B 1.382(7) ?
C10B H10B 0.9300 ?
C11B C12B 1.368(7) ?
C11B H11B 0.9300 ?
C12B C13B 1.380(7) ?
C12B H12B 0.9300 ?
C13B H13B 0.9300 ?
C14B C15B 1.372(6) ?
C15B C16B 1.395(6) ?
C15B H15B 0.9300 ?
C16B C17B 1.351(7) ?
C16B H16B 0.9300 ?
C17B C18B 1.395(7) ?
C17B H17B 0.9300 ?
C18B H18B 0.9300 ?
O1W H1WA 0.85(5) ?
O1W H1WB 0.85(3) ?
O2W H2WA 0.86(5) ?
O2W H2WB 0.85(3) ?
O3W H3WA 0.85(5) ?
O3W H3WB 0.85(4) ?

loop_
_geom_hbond_atom_site_label_D
_geom_hbond_atom_site_label_H
_geom_hbond_atom_site_label_A
_geom_hbond_site_symmetry_A
_geom_hbond_distance_DH
_geom_hbond_distance_HA
_geom_hbond_distance_DA
_geom_hbond_angle_DHA
O1W H1WA O2A 1_455 0.85(5) 1.85(5) 2.694(7) 170(4)
O1W H1WB S1A 3_665 0.85(3) 2.32(3) 3.165(6) 172(5)
O2W H2WA O3B 1_455 0.86(5) 1.86(5) 2.710(7) 174(5)
O2W H2WB N6A . 0.85(3) 1.92(3) 2.759(7) 168(4)
O3W H3WA O1B 1_455 0.85(4) 2.11(4) 2.951(7) 169(4)
O3W H3WB N6B . 0.85(4) 2.47(4) 3.247(8) 152(3)
C3A H3A O2B 1_454 0.93 2.44 3.329(8) 160
C17A H17A O3B 4_465 0.93 2.45 3.235(8) 143
C16B H16B O1A 1_556 0.93 2.40 3.228(8) 148

loop_
_geom_torsion_atom_site_label_1
_geom_torsion_atom_site_label_2
_geom_torsion_atom_site_label_3
_geom_torsion_atom_site_label_4
_geom_torsion_site_symmetry_1
_geom_torsion_site_symmetry_2
_geom_torsion_site_symmetry_3
_geom_torsion_site_symmetry_4
_geom_torsion
_geom_torsion_publ_flag
Zn1 S1A S2A O1A . . . . -14.37(17) y
Zn2 S1B S2B O1B 3_555 3_555 3_555 3_555 -16.27(19) y
N5A C7A C14A N6A . . . . -4.8(7) y
N5B C7B C14B N6B 3_555 3_555 3_555 3_555 5.3(6) y
N2A Zn1 O1W H1WA . . . . 107(3) y
N2B Zn2 O2W H2WA 3_555 3_555 3_555 3_555 25(3) y
